data_7218517
loop_
_publ_author_name
'Yan, Zhi hao'
'zhang, xiaowei'
'Pang, Haiduo'
'Zhang, Yiheng'
'Sun, Daofeng'
'Wang, Lei'

_publ_section_title
;
 Solvothermal Synthesis, Crystal Structure, and Photoluminescence
 Properties of four Cd(II) Coordination Polymers With Different
 Topological Structures
;
_journal_name_full 'RSC Adv.'
_journal_paper_doi 10.1039/C4RA10039E
_journal_year 2014
_chemical_formula_moiety 'C15 H11 Br4 Cd N2 O6'
_chemical_formula_sum 'C15 H11 Br4 Cd N2 O6'
_chemical_formula_weight 747.30
_chemical_name_systematic
;
 ? 
;
_space_group_crystal_system triclinic
_space_group_IT_number 2
_space_group_name_Hall '-P 1'
_space_group_name_H-M_alt 'P -1'
_symmetry_space_group_name_Hall '-P 1'
_symmetry_space_group_name_H-M 'P -1'
_atom_sites_solution_hydrogens geom
_atom_sites_solution_primary direct
_atom_sites_solution_secondary difmap
_audit_creation_date 2014-10-10
_audit_creation_method
;
Olex2 1.2
(compiled 2014.09.19 svn.r3010 for OlexSys, GUI svn.r4874)
;
_cell_angle_alpha 69.748(6)
_cell_angle_beta 88.094(5)
_cell_angle_gamma 63.280(6)
_cell_formula_units_Z 2
_cell_length_a 9.3940(6)
_cell_length_b 9.4050(7)
_cell_length_c 13.5440(8)
_cell_measurement_reflns_used 3344
_cell_measurement_temperature 293(2)
_cell_measurement_theta_max 29.4970
_cell_measurement_theta_min 2.4350
_cell_volume 992.01(14)
_computing_data_collection
;
CrysAlisPro, Agilent Technologies,
Version 1.171.36.28 (release 01-02-2013 CrysAlis171 .NET)
(compiled Feb  1 2013,16:14:44)
;
_computing_molecular_graphics 'Olex2 (Dolomanov et al., 2009)'
_computing_publication_material 'Olex2 (Dolomanov et al., 2009)'
_computing_structure_refinement 'XL (Sheldrick, 2008)'
_computing_structure_solution 'SHELXS-97 (Sheldrick, 1990)'
_diffrn_ambient_temperature 293(2)
_diffrn_measured_fraction_theta_full 0.999
_diffrn_measured_fraction_theta_max 0.999
_diffrn_measurement_device_type 'Xcalibur, Atlas, Gemini ultra'
_diffrn_radiation_monochromator graphite
_diffrn_radiation_type MoK\a
_diffrn_radiation_wavelength 0.71000
_diffrn_reflns_av_R_equivalents 0.0278
_diffrn_reflns_av_unetI/netI 0.0448
_diffrn_reflns_limit_h_max 11
_diffrn_reflns_limit_h_min -10
_diffrn_reflns_limit_k_max 11
_diffrn_reflns_limit_k_min -9
_diffrn_reflns_limit_l_max 16
_diffrn_reflns_limit_l_min -15
_diffrn_reflns_number 7124
_diffrn_reflns_theta_full 25.00
_diffrn_reflns_theta_max 25.00
_diffrn_reflns_theta_min 2.45
_diffrn_source 'fine-focus sealed tube'
_exptl_absorpt_coefficient_mu 9.192
_exptl_absorpt_correction_T_max 1.00000
_exptl_absorpt_correction_T_min 0.50781
_exptl_absorpt_correction_type multi-scan
_exptl_absorpt_process_details
;
CrysAlisPro, Agilent Technologies,
Version 1.171.36.28 (release 01-02-2013 CrysAlis171 .NET)
(compiled Feb  1 2013,16:14:44)
Empirical absorption correction using spherical harmonics,
 implemented in SCALE3 ABSPACK scaling algorithm.
;
_exptl_crystal_colour 'clear light colourless'
_exptl_crystal_colour_lustre clear
_exptl_crystal_colour_modifier light
_exptl_crystal_colour_primary colourless
_exptl_crystal_density_diffrn 2.502
_exptl_crystal_density_method 'not measured'
_exptl_crystal_description block
_exptl_crystal_F_000 702
_exptl_crystal_size_max 0.2
_exptl_crystal_size_mid 0.15
_exptl_crystal_size_min 0.11
_refine_diff_density_max 0.539
_refine_diff_density_min -0.737
_refine_diff_density_rms 0.135
_refine_ls_extinction_method none
_refine_ls_goodness_of_fit_ref 1.087
_refine_ls_hydrogen_treatment constr
_refine_ls_matrix_type full
_refine_ls_number_parameters 256
_refine_ls_number_reflns 3491
_refine_ls_number_restraints 0
_refine_ls_restrained_S_all 1.087
_refine_ls_R_factor_all 0.0441
_refine_ls_R_factor_gt 0.0325
_refine_ls_shift/su_max 0.001
_refine_ls_shift/su_mean 0.000
_refine_ls_structure_factor_coef Fsqd
_refine_ls_weighting_details 'calc w=1/[\s^2^(Fo^2^)+(0.0292P)^2^+0.0000P] where P=(Fo^2^+2Fc^2^)/3'
_refine_ls_weighting_scheme calc
_refine_ls_wR_factor_gt 0.0673
_refine_ls_wR_factor_ref 0.0720
_reflns_number_gt 2905
_reflns_number_total 3491
_reflns_threshold_expression >2sigma(I)
_cod_data_source_file c4ra10039e2.cif
_cod_data_source_block 2
_cod_original_cell_volume 992.00(11)
_cod_database_code 7218517
_olex2_refinement_description
;
1. Others
 Fixed Uiso: H5A(0.056) H5B(0.056) H6A(0.053) H6B(0.053) H9(0.04) H10(0.031)
 H11(0.034) H13(0.033) H15A(0.064) H15B(0.064) H15C(0.064)
 Fixed X: H5A(0.1577) H5B(0.2727) H6A(0.7245) H6B(0.6585) H9(0.5523)
 H10(0.1419) H11(0.1519) H13(0.6095) H15A(0.1298) H15B(0.2063) H15C(0.2458)
 Fixed Y: H5A(0.2716) H5B(0.1176) H6A(-0.0021) H6B(0.0197) H9(0.4104)
 H10(0.4061) H11(0.4709) H13(0.2356) H15A(0.777) H15B(0.8959) H15C(0.8003)
 Fixed Z: H5A(0.5449) H5B(0.6237) H6A(0.6004) H6B(0.5022) H9(0.296)
 H10(0.3516) H11(0.1623) H13(0.1364) H15A(0.0259) H15B(-0.0317) H15C(0.0922)
;
_olex2_submission_special_instructions 'No special instructions were received'

loop_
_space_group_symop_id
_space_group_symop_operation_xyz
1 'x, y, z'
2 '-x, -y, -z'

loop_
_atom_site_label
_atom_site_type_symbol
_atom_site_fract_x
_atom_site_fract_y
_atom_site_fract_z
_atom_site_U_iso_or_equiv
_atom_site_adp_type
_atom_site_occupancy
_atom_site_calc_flag
_atom_site_refinement_flags_posn
Cd1 Cd 0.45211(4) 0.31197(4) 0.53657(3) 0.02453(11) Uani 1 d .
Br1 Br 0.12504(6) 0.70329(7) 0.73866(4) 0.03861(16) Uani 1 d .
Br3 Br -0.07349(7) 1.11909(7) 0.70363(4) 0.04134(16) Uani 1 d .
Br5 Br 0.82962(6) -0.19087(8) 0.90858(5) 0.04475(17) Uani 1 d .
Br7 Br 0.16907(6) 0.26757(7) 0.83248(4) 0.04360(17) Uani 1 d .
O1 O 0.5031(4) 0.2094(4) 0.7154(2) 0.0322(8) Uani 1 d .
O2 O 0.4797(5) -0.0256(4) 0.7391(3) 0.0417(10) Uani 1 d .
O3 O 0.3450(4) 0.5902(4) 0.5288(3) 0.0259(8) Uani 1 d .
O4 O 0.1269(4) 0.5522(4) 0.5364(3) 0.0463(10) Uani 1 d .
O5 O 0.2568(4) 0.1896(4) 0.5587(3) 0.0376(9) Uani 1 d .
H5A H 0.1577 0.2716 0.5449 0.056 Uiso 1 d GR
H5B H 0.2727 0.1176 0.6237 0.056 Uiso 1 d GR
O6 O 0.6373(4) 0.0277(4) 0.5626(3) 0.0355(9) Uani 1 d .
H6A H 0.7245 -0.0021 0.6004 0.053 Uiso 1 d GR
H6B H 0.6585 0.0197 0.5022 0.053 Uiso 1 d GR
N1 N 0.3662(4) 0.3911(5) 0.3647(3) 0.0268(9) Uani 1 d .
N2 N 0.3748(4) 0.4528(5) 0.1929(3) 0.0251(9) Uani 1 d .
C1 C 0.4951(6) 0.0758(6) 0.7707(4) 0.0274(11) Uani 1 d .
C2 C 0.5001(5) 0.0367(6) 0.8901(3) 0.0233(11) Uani 1 d .
C3 C 0.6400(5) -0.0823(6) 0.9617(4) 0.0240(11) Uani 1 d .
C4 C 0.3605(5) 0.1170(6) 0.9296(4) 0.0250(11) Uani 1 d .
C5 C 0.1945(6) 0.6407(6) 0.5279(4) 0.0267(11) Uani 1 d .
C6 C 0.0919(5) 0.8270(5) 0.5146(4) 0.0214(10) Uani 1 d .
C7 C -0.0333(5) 1.0485(6) 0.5870(4) 0.0236(11) Uani 1 d .
C8 C 0.0557(5) 0.8781(6) 0.6007(4) 0.0235(11) Uani 1 d .
C9 C 0.4517(6) 0.4167(7) 0.2867(4) 0.0336(13) Uani 1 d .
H9 H 0.5523 0.4104 0.2960 0.040 Uiso 1 calc R
C10 C 0.2265(5) 0.4144(6) 0.3169(4) 0.0261(11) Uani 1 d .
H10 H 0.1419 0.4061 0.3516 0.031 Uiso 1 calc R
C11 C 0.2311(6) 0.4508(6) 0.2122(4) 0.0286(12) Uani 1 d .
H11 H 0.1519 0.4709 0.1623 0.034 Uiso 1 calc R
C12 C 0.4369(6) 0.4790(6) 0.0929(4) 0.0231(10) Uani 1 d .
C13 C 0.5663(6) 0.3418(6) 0.0807(4) 0.0274(11) Uani 1 d .
H13 H 0.6095 0.2356 0.1364 0.033 Uiso 1 calc R
C14 C 0.3662(6) 0.6415(6) 0.0129(4) 0.0265(11) Uani 1 d .
C15 C 0.2241(6) 0.7924(6) 0.0260(5) 0.0427(14) Uani 1 d .
H15A H 0.1298 0.7770 0.0259 0.064 Uiso 1 calc GR
H15B H 0.2063 0.8959 -0.0317 0.064 Uiso 1 calc GR
H15C H 0.2458 0.8003 0.0922 0.064 Uiso 1 calc GR

loop_
_atom_site_aniso_label
_atom_site_aniso_U_11
_atom_site_aniso_U_22
_atom_site_aniso_U_33
_atom_site_aniso_U_23
_atom_site_aniso_U_13
_atom_site_aniso_U_12
Cd1 0.0412(2) 0.02018(19) 0.0114(2) -0.00544(14) 0.00585(15) -0.01413(17)
Br1 0.0367(3) 0.0351(3) 0.0276(3) -0.0085(2) 0.0103(2) -0.0060(3)
Br3 0.0559(4) 0.0412(3) 0.0306(3) -0.0246(3) 0.0150(3) -0.0180(3)
Br5 0.0385(3) 0.0527(4) 0.0396(4) -0.0255(3) 0.0185(3) -0.0131(3)
Br7 0.0353(3) 0.0440(3) 0.0277(3) -0.0009(3) -0.0073(2) -0.0074(3)
O1 0.055(2) 0.0321(19) 0.0127(18) -0.0058(15) 0.0072(16) -0.0254(18)
O2 0.081(3) 0.038(2) 0.019(2) -0.0102(17) 0.0116(19) -0.039(2)
O3 0.0195(17) 0.0236(17) 0.028(2) -0.0126(15) 0.0057(14) -0.0031(14)
O4 0.052(2) 0.041(2) 0.068(3) -0.034(2) 0.028(2) -0.030(2)
O5 0.041(2) 0.041(2) 0.026(2) -0.0066(16) 0.0092(16) -0.0198(18)
O6 0.039(2) 0.0318(19) 0.032(2) -0.0146(17) 0.0080(17) -0.0124(17)
N1 0.028(2) 0.032(2) 0.017(2) -0.0073(18) 0.0093(18) -0.0124(19)
N2 0.030(2) 0.035(2) 0.013(2) -0.0068(18) 0.0056(17) -0.0183(19)
C1 0.035(3) 0.031(3) 0.014(3) -0.007(2) 0.003(2) -0.014(2)
C2 0.034(3) 0.025(3) 0.010(3) -0.004(2) 0.006(2) -0.015(2)
C3 0.026(3) 0.023(2) 0.018(3) -0.007(2) 0.004(2) -0.008(2)
C4 0.027(3) 0.029(3) 0.015(3) -0.003(2) -0.002(2) -0.014(2)
C5 0.036(3) 0.024(3) 0.022(3) -0.012(2) 0.009(2) -0.013(2)
C6 0.015(2) 0.022(2) 0.031(3) -0.016(2) 0.008(2) -0.006(2)
C7 0.022(2) 0.031(3) 0.026(3) -0.019(2) 0.010(2) -0.013(2)
C8 0.016(2) 0.027(3) 0.025(3) -0.011(2) 0.006(2) -0.007(2)
C9 0.034(3) 0.056(3) 0.014(3) -0.010(2) 0.005(2) -0.026(3)
C10 0.023(3) 0.033(3) 0.022(3) -0.009(2) 0.005(2) -0.014(2)
C11 0.028(3) 0.042(3) 0.021(3) -0.012(2) 0.006(2) -0.021(2)
C12 0.027(3) 0.035(3) 0.009(2) -0.008(2) 0.0052(19) -0.018(2)
C13 0.032(3) 0.027(3) 0.016(3) -0.001(2) 0.001(2) -0.013(2)
C14 0.030(3) 0.033(3) 0.022(3) -0.013(2) 0.009(2) -0.018(2)
C15 0.050(4) 0.033(3) 0.042(4) -0.015(3) 0.020(3) -0.017(3)

loop_
_atom_type_symbol
_atom_type_description
_atom_type_scat_dispersion_real
_atom_type_scat_dispersion_imag
_atom_type_scat_source
C C 0.0033 0.0016 'International Tables Vol C Tables 4.2.6.8 and 6.1.1.4'
H H 0.0000 0.0000 'International Tables Vol C Tables 4.2.6.8 and 6.1.1.4'
Br Br -0.2901 2.4595 'International Tables Vol C Tables 4.2.6.8 and 6.1.1.4'
Cd Cd -0.8075 1.2024 'International Tables Vol C Tables 4.2.6.8 and 6.1.1.4'
N N 0.0061 0.0033 'International Tables Vol C Tables 4.2.6.8 and 6.1.1.4'
O O 0.0106 0.0060 'International Tables Vol C Tables 4.2.6.8 and 6.1.1.4'

loop_
_geom_angle_atom_site_label_1
_geom_angle_atom_site_label_2
_geom_angle_atom_site_label_3
_geom_angle
_geom_angle_site_symmetry_1
_geom_angle_site_symmetry_3
O1 Cd1 O3 91.25(12) . .
O1 Cd1 O3 106.01(11) . 2_666
O1 Cd1 O5 87.02(12) . .
O1 Cd1 O6 82.14(12) . .
O3 Cd1 O3 73.81(11) . 2_666
O3 Cd1 O5 164.18(11) 2_666 .
O3 Cd1 O5 115.64(11) . .
O3 Cd1 O6 161.39(12) . .
O6 Cd1 O3 91.23(11) . 2_666
O6 Cd1 O5 81.53(12) . .
N1 Cd1 O1 168.18(13) . .
N1 Cd1 O3 93.75(13) . .
N1 Cd1 O3 85.68(12) . 2_666
N1 Cd1 O5 81.16(13) . .
N1 Cd1 O6 96.14(13) . .
C1 O1 Cd1 120.9(3) . .
Cd1 O3 Cd1 106.19(11) . 2_666
C5 O3 Cd1 143.3(3) . 2_666
C5 O3 Cd1 105.1(3) . .
Cd1 O5 H5A 110.3 . .
Cd1 O5 H5B 110.6 . .
H5A O5 H5B 108.3 . .
Cd1 O6 H6A 109.8 . .
Cd1 O6 H6B 109.3 . .
H6A O6 H6B 109.1 . .
C9 N1 Cd1 124.3(3) . .
C9 N1 C10 105.4(4) . .
C10 N1 Cd1 130.3(3) . .
C9 N2 C11 106.6(4) . .
C9 N2 C12 125.9(4) . .
C11 N2 C12 127.4(4) . .
O1 C1 C2 116.4(4) . .
O2 C1 O1 127.4(4) . .
O2 C1 C2 116.2(4) . .
C3 C2 C1 122.0(4) . .
C4 C2 C1 119.6(4) . .
C4 C2 C3 118.4(4) . .
C2 C3 Br5 118.6(4) . .
C2 C3 C4 120.4(4) . 2_657
C4 C3 Br5 120.9(3) 2_657 .
C2 C4 Br7 117.9(3) . .
C2 C4 C3 121.1(4) . 2_657
C3 C4 Br7 120.9(3) 2_657 .
O3 C5 C6 116.1(4) . .
O4 C5 O3 125.7(4) . .
O4 C5 C6 118.2(4) . .
C7 C6 C5 119.3(4) 2_576 .
C7 C6 C8 118.4(4) 2_576 .
C8 C6 C5 122.3(4) . .
C6 C7 Br3 118.4(3) 2_576 .
C8 C7 Br3 121.5(4) . .
C8 C7 C6 120.1(4) . 2_576
C6 C8 Br1 117.4(3) . .
C7 C8 Br1 121.1(4) . .
C7 C8 C6 121.5(4) . .
N1 C9 N2 111.5(4) . .
N1 C9 H9 124.3 . .
N2 C9 H9 124.3 . .
N1 C10 H10 125.2 . .
C11 C10 N1 109.5(4) . .
C11 C10 H10 125.2 . .
N2 C11 H11 126.5 . .
C10 C11 N2 107.0(4) . .
C10 C11 H11 126.5 . .
C13 C12 N2 118.4(4) . .
C13 C12 C14 122.3(4) . .
C14 C12 N2 119.3(4) . .
C12 C13 H13 119.3 . .
C12 C13 C14 121.4(4) . 2_665
C14 C13 H13 119.3 2_665 .
C12 C14 C15 122.4(4) . .
C13 C14 C12 116.3(4) 2_665 .
C13 C14 C15 121.3(4) 2_665 .
C14 C15 H15A 109.5 . .
C14 C15 H15B 109.5 . .
C14 C15 H15C 109.5 . .
H15A C15 H15B 109.5 . .
H15A C15 H15C 109.5 . .
H15B C15 H15C 109.5 . .

loop_
_geom_bond_atom_site_label_1
_geom_bond_atom_site_label_2
_geom_bond_distance
_geom_bond_site_symmetry_2
Cd1 O1 2.252(3) .
Cd1 O3 2.482(3) 2_666
Cd1 O3 2.307(3) .
Cd1 O5 2.531(3) .
Cd1 O6 2.346(3) .
Cd1 N1 2.238(4) .
Br1 C8 1.900(5) .
Br3 C7 1.882(5) .
Br5 C3 1.877(5) .
Br7 C4 1.883(4) .
O1 C1 1.255(5) .
O2 C1 1.234(6) .
O3 Cd1 2.482(3) 2_666
O3 C5 1.272(5) .
O4 C5 1.231(6) .
O5 H5A 0.8727 .
O5 H5B 0.8731 .
O6 H6A 0.8569 .
O6 H6B 0.8567 .
N1 C9 1.327(6) .
N1 C10 1.374(6) .
N2 C9 1.339(6) .
N2 C11 1.374(6) .
N2 C12 1.442(6) .
C1 C2 1.527(6) .
C2 C3 1.389(6) .
C2 C4 1.385(6) .
C3 C4 1.393(6) 2_657
C4 C3 1.393(6) 2_657
C5 C6 1.518(6) .
C6 C7 1.386(6) 2_576
C6 C8 1.386(7) .
C7 C6 1.386(6) 2_576
C7 C8 1.379(6) .
C9 H9 0.9300 .
C10 H10 0.9300 .
C10 C11 1.342(7) .
C11 H11 0.9300 .
C12 C13 1.376(6) .
C12 C14 1.393(6) .
C13 H13 0.9300 .
C13 C14 1.391(7) 2_665
C14 C13 1.391(7) 2_665
C14 C15 1.511(7) .
C15 H15A 0.9600 .
C15 H15B 0.9600 .
C15 H15C 0.9600 .

loop_
_geom_torsion_atom_site_label_1
_geom_torsion_atom_site_label_2
_geom_torsion_atom_site_label_3
_geom_torsion_atom_site_label_4
_geom_torsion
_geom_torsion_site_symmetry_1
_geom_torsion_site_symmetry_4
Cd1 O1 C1 O2 9.4(7) . .
Cd1 O1 C1 C2 -168.7(3) . .
Cd1 O3 C5 O4 152.0(4) 2_666 .
Cd1 O3 C5 O4 4.1(6) . .
Cd1 O3 C5 C6 -27.7(7) 2_666 .
Cd1 O3 C5 C6 -175.5(3) . .
Cd1 N1 C9 N2 176.2(3) . .
Cd1 N1 C10 C11 -175.8(3) . .
Br3 C7 C8 Br1 6.1(5) . .
Br3 C7 C8 C6 -176.8(3) . .
O1 Cd1 O3 Cd1 106.32(13) . 2_666
O1 Cd1 O3 C5 -93.0(3) . .
O1 Cd1 N1 C9 -154.0(6) . .
O1 Cd1 N1 C10 22.1(9) . .
O1 C1 C2 C3 -100.3(5) . .
O1 C1 C2 C4 82.1(6) . .
O2 C1 C2 C3 81.4(6) . .
O2 C1 C2 C4 -96.2(5) . .
O3 Cd1 O1 C1 146.9(4) . .
O3 Cd1 O1 C1 -139.6(3) 2_666 .
O3 Cd1 O3 Cd1 0.0 2_666 2_666
O3 Cd1 O3 C5 160.7(3) 2_666 .
O3 Cd1 N1 C9 91.2(4) . .
O3 Cd1 N1 C9 17.7(4) 2_666 .
O3 Cd1 N1 C10 -92.8(4) . .
O3 Cd1 N1 C10 -166.2(4) 2_666 .
O3 C5 C6 C7 87.7(5) . 2_576
O3 C5 C6 C8 -91.6(5) . .
O4 C5 C6 C7 -92.0(6) . 2_576
O4 C5 C6 C8 88.7(6) . .
O5 Cd1 O1 C1 31.3(4) . .
O5 Cd1 O3 Cd1 -166.39(11) . 2_666
O5 Cd1 O3 C5 -5.7(3) . .
O5 Cd1 N1 C9 -153.5(4) . .
O5 Cd1 N1 C10 22.6(4) . .
O6 Cd1 O1 C1 -50.5(4) . .
O6 Cd1 O3 Cd1 37.6(4) . 2_666
O6 Cd1 O3 C5 -161.7(4) . .
O6 Cd1 N1 C9 -73.1(4) . .
O6 Cd1 N1 C10 103.0(4) . .
N1 Cd1 O1 C1 31.8(8) . .
N1 Cd1 O3 Cd1 -84.40(14) . 2_666
N1 Cd1 O3 C5 76.3(3) . .
N1 C10 C11 N2 -0.7(5) . .
N2 C12 C13 C14 -179.0(4) . 2_665
N2 C12 C14 C13 179.0(4) . 2_665
N2 C12 C14 C15 -1.0(7) . .
C1 C2 C3 Br5 2.5(6) . .
C1 C2 C3 C4 -178.8(4) . 2_657
C1 C2 C4 Br7 1.5(6) . .
C1 C2 C4 C3 178.9(4) . 2_657
C3 C2 C4 Br7 -176.2(3) . .
C3 C2 C4 C3 1.2(7) . 2_657
C4 C2 C3 Br5 -179.8(3) . .
C4 C2 C3 C4 -1.2(7) . 2_657
C5 C6 C8 Br1 -5.0(6) . .
C5 C6 C8 C7 177.8(4) . .
C6 C7 C8 Br1 -175.6(3) 2_576 .
C6 C7 C8 C6 1.5(7) 2_576 .
C7 C6 C8 Br1 175.7(3) 2_576 .
C7 C6 C8 C7 -1.5(7) 2_576 .
C9 N1 C10 C11 0.9(5) . .
C9 N2 C11 C10 0.3(6) . .
C9 N2 C12 C13 66.9(6) . .
C9 N2 C12 C14 -112.2(5) . .
C10 N1 C9 N2 -0.7(5) . .
C11 N2 C9 N1 0.3(6) . .
C11 N2 C12 C13 -109.4(6) . .
C11 N2 C12 C14 71.5(6) . .
C12 N2 C9 N1 -176.7(4) . .
C12 N2 C11 C10 177.2(4) . .
C13 C12 C14 C13 0.0(8) . 2_665
C13 C12 C14 C15 180.0(5) . .
C14 C12 C13 C14 0.0(8) . 2_665
